data_4072240
loop_
_publ_author_name
'Conde, Ana'
'Fandos, Rosa'
'Otero, Antonio'
'Rodr\'iguez, Ana'

_publ_section_title
;
 Oxo and Hydroxo Organometallic Complexes of Tantalum: Soluble Molecular
 Models of Tantalum Oxide
;
_journal_issue 23
_journal_name_full Organometallics
_journal_page_first 6090
_journal_paper_doi 10.1021/om8006932
_journal_volume 27
_journal_year 2008
_chemical_formula_sum 'C25 H26 Cl F3 N O7 S Ta'
_chemical_formula_weight 757.93
_chemical_name_systematic
;
 ?
;
_space_group_IT_number 14
_symmetry_cell_setting monoclinic
_symmetry_space_group_name_Hall '-P 2ybc'
_symmetry_space_group_name_H-M 'P 1 21/c 1'
_atom_sites_solution_hydrogens geom
_atom_sites_solution_primary direct
_atom_sites_solution_secondary difmap
_audit_creation_method SHELXL-97
_cell_angle_alpha 90.00
_cell_angle_beta 91.598(2)
_cell_angle_gamma 90.00
_cell_formula_units_Z 4
_cell_length_a 8.9762(11)
_cell_length_b 14.6889(17)
_cell_length_c 20.673(2)
_cell_measurement_reflns_used 2869
_cell_measurement_temperature 180(2)
_cell_measurement_theta_max 22.4529
_cell_measurement_theta_min 2.2698
_cell_volume 2724.7(5)
_computing_cell_refinement 'Bruker SAINT'
_computing_data_collection 'Bruker APEX'
_computing_data_reduction 'Bruker SAINT, SADABS, XPREP'
_computing_molecular_graphics 'Bruker SHELXTL'
_computing_publication_material 'Bruker SHELXTL'
_computing_structure_refinement 'SHELXL-97 (Sheldrick, 1997)'
_computing_structure_solution 'SHELXS-97 (Sheldrick, 1990)'
_diffrn_ambient_temperature 180(2)
_diffrn_measured_fraction_theta_full 0.984
_diffrn_measured_fraction_theta_max 0.984
_diffrn_measurement_device_type 'CCD area detector'
_diffrn_measurement_method 'omega scans'
_diffrn_radiation_monochromator graphite
_diffrn_radiation_source 'fine-focus sealed tube'
_diffrn_radiation_type MoK\a
_diffrn_radiation_wavelength 0.71073
_diffrn_reflns_av_R_equivalents 0.0488
_diffrn_reflns_av_sigmaI/netI 0.0633
_diffrn_reflns_limit_h_max 11
_diffrn_reflns_limit_h_min -11
_diffrn_reflns_limit_k_max 18
_diffrn_reflns_limit_k_min -18
_diffrn_reflns_limit_l_max 24
_diffrn_reflns_limit_l_min -25
_diffrn_reflns_number 15546
_diffrn_reflns_theta_full 26.44
_diffrn_reflns_theta_max 26.44
_diffrn_reflns_theta_min 1.97
_exptl_absorpt_coefficient_mu 4.274
_exptl_absorpt_correction_T_max 0.6120
_exptl_absorpt_correction_T_min 0.2783
_exptl_absorpt_correction_type multi-scan
_exptl_absorpt_process_details SADABS
_exptl_crystal_colour yellow
_exptl_crystal_density_diffrn 1.848
_exptl_crystal_density_method 'not measured'
_exptl_crystal_description prims
_exptl_crystal_F_000 1488
_exptl_crystal_size_max 0.33
_exptl_crystal_size_mid 0.24
_exptl_crystal_size_min 0.11
_refine_diff_density_max 1.447
_refine_diff_density_min -1.386
_refine_diff_density_rms 0.168
_refine_ls_extinction_method none
_refine_ls_goodness_of_fit_ref 1.084
_refine_ls_hydrogen_treatment constr
_refine_ls_matrix_type full
_refine_ls_number_parameters 382
_refine_ls_number_reflns 5523
_refine_ls_number_restraints 0
_refine_ls_restrained_S_all 1.084
_refine_ls_R_factor_all 0.0648
_refine_ls_R_factor_gt 0.0423
_refine_ls_shift/su_max 0.053
_refine_ls_shift/su_mean 0.004
_refine_ls_structure_factor_coef Fsqd
_refine_ls_weighting_details 'calc w=1/[\s^2^(Fo^2^)+(0.0370P)^2^+2.7492P] where P=(Fo^2^+2Fc^2^)/3'
_refine_ls_weighting_scheme calc
_refine_ls_wR_factor_gt 0.0880
_refine_ls_wR_factor_ref 0.0956
_reflns_number_gt 3879
_reflns_number_total 5523
_reflns_threshold_expression >2sigma(I)
_cod_data_source_file om8006932_si_002.cif
_cod_data_source_block 2
_cod_depositor_comments
;
The following automatic conversions were performed:

'_exptl_absorpt_correction_type' value 'multi-scan'' was replaced
with the value 'multi-scan' as specified in the replacement file
'src/cod-tools/trunk/data/replacement-values/replacement_values.lst'.

Automatic conversion script
Id: cif_fix_values 5376 2017-05-30 11:51:03Z andrius 
;
_cod_original_cell_volume 2724.6(6)
_cod_original_sg_symbol_H-M P21/c
_cod_database_code 4072240

loop_
_symmetry_equiv_pos_as_xyz
'x, y, z'
'-x, y+1/2, -z+1/2'
'-x, -y, -z'
'x, -y-1/2, z-1/2'

loop_
_atom_site_label
_atom_site_type_symbol
_atom_site_fract_x
_atom_site_fract_y
_atom_site_fract_z
_atom_site_U_iso_or_equiv
_atom_site_adp_type
_atom_site_occupancy
_atom_site_symmetry_multiplicity
_atom_site_calc_flag
_atom_site_refinement_flags
_atom_site_disorder_assembly
_atom_site_disorder_group
Ta1 Ta 0.58649(3) 0.243260(15) 0.307254(12) 0.02125(10) Uani 1 1 d . . .
Cl1 Cl 0.40122(18) 0.34630(10) 0.26567(9) 0.0352(4) Uani 1 1 d . . .
O1 O 0.4297(4) 0.1448(2) 0.3046(2) 0.0246(10) Uani 1 1 d . . .
O2 O 0.2192(5) 0.0851(3) 0.3432(2) 0.0414(13) Uani 1 1 d . . .
O3 O 0.6788(4) 0.3476(3) 0.3585(2) 0.0277(10) Uani 1 1 d . . .
O4 O 0.6666(5) 0.4496(3) 0.4386(2) 0.0389(13) Uani 1 1 d . . .
N1 N 0.4474(5) 0.2658(3) 0.3901(3) 0.0232(12) Uani 1 1 d . . .
C1 C 0.3173(7) 0.1398(4) 0.3466(3) 0.0273(15) Uani 1 1 d . . .
C2 C 0.3298(6) 0.2118(4) 0.3981(3) 0.0256(15) Uani 1 1 d . . .
C3 C 0.2368(7) 0.2268(4) 0.4485(3) 0.0310(16) Uani 1 1 d . . .
H3 H 0.1562 0.1885 0.4551 0.037 Uiso 1 1 calc R . .
C4 C 0.2644(7) 0.2996(4) 0.4895(3) 0.0333(17) Uani 1 1 d . . .
H4 H 0.2003 0.3116 0.5230 0.040 Uiso 1 1 calc R . .
C5 C 0.3870(7) 0.3546(4) 0.4807(3) 0.0310(16) Uani 1 1 d . . .
H5 H 0.4075 0.4030 0.5086 0.037 Uiso 1 1 calc R . .
C6 C 0.4789(7) 0.3359(4) 0.4295(3) 0.0266(15) Uani 1 1 d . . .
C7 C 0.6169(7) 0.3841(4) 0.4106(3) 0.0305(16) Uani 1 1 d . . .
C8 C 0.6420(8) 0.2573(4) 0.1908(3) 0.0305(16) Uani 1 1 d . . .
C9 C 0.7565(7) 0.3010(4) 0.2282(3) 0.0318(17) Uani 1 1 d . . .
C10 C 0.8343(7) 0.2356(4) 0.2653(3) 0.0280(15) Uani 1 1 d . . .
C11 C 0.7656(7) 0.1488(4) 0.2515(3) 0.0272(15) Uani 1 1 d . . .
C12 C 0.6480(7) 0.1624(4) 0.2062(3) 0.0271(15) Uani 1 1 d . . .
C13 C 0.5490(9) 0.2992(5) 0.1389(3) 0.047(2) Uani 1 1 d . . .
H13A H 0.5412 0.3635 0.1465 0.071 Uiso 1 1 calc R . .
H13B H 0.4514 0.2724 0.1384 0.071 Uiso 1 1 calc R . .
H13C H 0.5940 0.2890 0.0979 0.071 Uiso 1 1 calc R . .
C14 C 0.7938(9) 0.4011(4) 0.2241(4) 0.050(2) Uani 1 1 d . . .
H14A H 0.8644 0.4167 0.2580 0.075 Uiso 1 1 calc R . .
H14B H 0.7047 0.4364 0.2287 0.075 Uiso 1 1 calc R . .
H14C H 0.8360 0.4139 0.1829 0.075 Uiso 1 1 calc R . .
C15 C 0.9652(7) 0.2525(4) 0.3103(4) 0.0364(17) Uani 1 1 d . . .
H15A H 1.0521 0.2639 0.2855 0.055 Uiso 1 1 calc R . .
H15B H 0.9819 0.2000 0.3372 0.055 Uiso 1 1 calc R . .
H15C H 0.9454 0.3044 0.3369 0.055 Uiso 1 1 calc R . .
C16 C 0.8201(8) 0.0566(4) 0.2740(3) 0.0361(17) Uani 1 1 d . . .
H16A H 0.7371 0.0209 0.2875 0.054 Uiso 1 1 calc R . .
H16B H 0.8899 0.0641 0.3096 0.054 Uiso 1 1 calc R . .
H16C H 0.8680 0.0263 0.2391 0.054 Uiso 1 1 calc R . .
C17 C 0.5558(7) 0.0888(4) 0.1750(3) 0.0391(18) Uani 1 1 d . . .
H17A H 0.6125 0.0592 0.1424 0.059 Uiso 1 1 calc R . .
H17B H 0.4675 0.1149 0.1554 0.059 Uiso 1 1 calc R . .
H17C H 0.5285 0.0451 0.2071 0.059 Uiso 1 1 calc R . .
C18 C 0.6518(16) 0.0381(12) 0.4664(9) 0.053(5) Uani 0.50 1 d P A 1
C19 C -0.0121(7) 0.0860(5) 0.1050(3) 0.0360(17) Uani 1 1 d . . .
C20 C -0.0809(7) 0.1639(5) 0.0821(4) 0.0384(18) Uani 1 1 d . . .
H20 H -0.1626 0.1587 0.0537 0.046 Uiso 1 1 calc R . .
C21 C -0.0313(8) 0.2501(5) 0.1003(4) 0.044(2) Uani 1 1 d . . .
H21 H -0.0781 0.3019 0.0837 0.053 Uiso 1 1 calc R . .
C22 C 0.0881(8) 0.2577(5) 0.1434(4) 0.0427(19) Uani 1 1 d . . .
H22 H 0.1221 0.3149 0.1561 0.051 Uiso 1 1 calc R . .
C23 C 0.1573(8) 0.1804(5) 0.1675(3) 0.0421(19) Uani 1 1 d . . .
H23 H 0.2367 0.1858 0.1972 0.050 Uiso 1 1 calc R . .
C24 C 0.1094(8) 0.0953(5) 0.1480(3) 0.0387(18) Uani 1 1 d . . .
H24 H 0.1586 0.0437 0.1636 0.046 Uiso 1 1 calc R . .
C25 C -0.0665(9) -0.0072(5) 0.0846(4) 0.055(2) Uani 1 1 d . . .
H25A H -0.1090 -0.0375 0.1208 0.082 Uiso 1 1 calc R . .
H25B H 0.0157 -0.0423 0.0694 0.082 Uiso 1 1 calc R . .
H25C H -0.1407 -0.0012 0.0505 0.082 Uiso 1 1 calc R . .
S1 S 0.7299(3) 0.14476(13) 0.44632(10) 0.0560(6) Uani 1 1 d . . .
C18A C 0.797(2) 0.0345(14) 0.4553(11) 0.075(6) Uiso 0.50 1 d P A 2
F1 F 0.5115(9) 0.0541(9) 0.4591(6) 0.086(4) Uani 0.50 1 d P A 1
F2 F 0.6880(11) 0.0200(7) 0.5278(5) 0.076(3) Uani 0.50 1 d P A 1
F3 F 0.6832(16) -0.0259(6) 0.4309(6) 0.057(3) Uani 0.50 1 d P A 1
F1A F 0.8170(12) 0.0155(7) 0.5184(6) 0.074(3) Uiso 0.50 1 d P A 2
F2A F 0.9368(16) 0.0502(10) 0.4323(7) 0.079(5) Uiso 0.50 1 d P A 2
F3A F 0.7549(15) -0.0286(11) 0.4230(8) 0.084(6) Uiso 0.50 1 d P A 2
O31 O 0.6905(4) 0.1578(3) 0.3781(2) 0.0368(10) Uani 1 1 d . A .
O32 O 0.6766(14) 0.2076(10) 0.4898(5) 0.057(4) Uani 0.50 1 d P A 1
O33 O 0.9062(9) 0.1294(9) 0.4500(4) 0.052(3) Uani 0.50 1 d P A 1
O32A O 0.7555(17) 0.2138(11) 0.4816(9) 0.070(5) Uiso 0.50 1 d P A 2
O33A O 0.566(2) 0.1219(14) 0.4740(9) 0.074(6) Uiso 0.50 1 d P A 2

loop_
_atom_site_aniso_label
_atom_site_aniso_U_11
_atom_site_aniso_U_22
_atom_site_aniso_U_33
_atom_site_aniso_U_23
_atom_site_aniso_U_13
_atom_site_aniso_U_12
Ta1 0.02429(15) 0.02082(14) 0.01884(17) -0.00166(11) 0.00414(11) 0.00050(11)
Cl1 0.0415(10) 0.0303(8) 0.0339(11) 0.0023(7) 0.0032(8) 0.0098(7)
O1 0.026(2) 0.024(2) 0.025(3) -0.0014(18) 0.006(2) -0.0029(18)
O2 0.035(3) 0.037(3) 0.053(4) -0.012(2) 0.013(3) -0.012(2)
O3 0.030(2) 0.026(2) 0.028(3) -0.0061(19) 0.010(2) -0.0062(19)
O4 0.040(3) 0.027(2) 0.050(4) -0.019(2) 0.013(3) -0.009(2)
N1 0.027(3) 0.022(2) 0.021(3) -0.001(2) 0.003(2) 0.004(2)
C1 0.031(4) 0.023(3) 0.027(4) 0.000(3) -0.005(3) 0.002(3)
C2 0.019(3) 0.029(3) 0.029(4) 0.000(3) 0.003(3) -0.002(3)
C3 0.026(3) 0.033(3) 0.035(5) 0.003(3) 0.010(3) -0.008(3)
C4 0.031(4) 0.040(4) 0.030(5) -0.004(3) 0.014(3) 0.004(3)
C5 0.035(4) 0.028(3) 0.030(4) -0.011(3) 0.005(3) 0.005(3)
C6 0.026(3) 0.021(3) 0.033(4) -0.003(3) 0.001(3) 0.001(3)
C7 0.038(4) 0.028(3) 0.025(4) -0.003(3) 0.005(3) -0.003(3)
C8 0.041(4) 0.040(4) 0.012(4) 0.002(3) 0.011(3) 0.000(3)
C9 0.041(4) 0.021(3) 0.034(5) 0.000(3) 0.018(4) 0.000(3)
C10 0.025(3) 0.028(3) 0.032(4) -0.004(3) 0.012(3) -0.001(3)
C11 0.030(3) 0.027(3) 0.026(4) -0.005(3) 0.015(3) 0.001(3)
C12 0.035(4) 0.030(3) 0.017(4) -0.006(3) 0.007(3) 0.000(3)
C13 0.066(5) 0.052(4) 0.024(5) 0.008(4) 0.005(4) 0.019(4)
C14 0.069(5) 0.027(4) 0.055(6) 0.006(4) 0.032(5) -0.003(4)
C15 0.027(3) 0.045(4) 0.037(5) -0.011(3) 0.000(3) -0.004(3)
C16 0.050(4) 0.030(3) 0.028(5) 0.002(3) 0.006(4) 0.012(3)
C17 0.040(4) 0.043(4) 0.035(5) -0.013(3) 0.001(4) 0.001(3)
C18 0.033(9) 0.052(10) 0.073(14) 0.047(10) -0.005(9) 0.013(8)
C19 0.034(4) 0.042(4) 0.032(5) 0.006(3) 0.010(4) 0.006(3)
C20 0.024(4) 0.055(5) 0.037(5) -0.003(4) 0.002(3) 0.006(3)
C21 0.043(4) 0.056(5) 0.033(5) 0.002(4) 0.016(4) 0.013(4)
C22 0.037(4) 0.054(5) 0.038(5) -0.003(4) 0.013(4) -0.004(4)
C23 0.031(4) 0.071(5) 0.024(5) -0.005(4) 0.004(3) 0.005(4)
C24 0.042(4) 0.047(4) 0.027(5) 0.008(3) 0.001(4) 0.014(4)
C25 0.057(5) 0.064(5) 0.044(6) -0.001(4) 0.006(4) -0.003(4)
S1 0.1028(19) 0.0370(11) 0.0278(13) 0.0019(9) -0.0069(13) 0.0094(11)
F1 0.029(5) 0.121(9) 0.107(9) 0.074(8) -0.021(5) -0.009(6)
F2 0.073(7) 0.094(7) 0.060(8) 0.055(6) -0.004(6) -0.007(6)
F3 0.087(10) 0.018(5) 0.067(8) 0.013(4) 0.017(7) -0.008(6)
O31 0.040(2) 0.028(2) 0.023(3) 0.0018(19) 0.009(2) 0.0045(19)
O32 0.044(7) 0.043(10) 0.025(6) -0.017(6) 0.008(6) 0.015(8)
O33 0.032(5) 0.050(10) 0.023(6) 0.018(6) -0.008(4) -0.015(5)

loop_
_atom_type_symbol
_atom_type_description
_atom_type_scat_dispersion_real
_atom_type_scat_dispersion_imag
_atom_type_scat_source
C C 0.0033 0.0016 'International Tables Vol C Tables 4.2.6.8 and 6.1.1.4'
H H 0.0000 0.0000 'International Tables Vol C Tables 4.2.6.8 and 6.1.1.4'
N N 0.0061 0.0033 'International Tables Vol C Tables 4.2.6.8 and 6.1.1.4'
O O 0.0106 0.0060 'International Tables Vol C Tables 4.2.6.8 and 6.1.1.4'
Cl Cl 0.1484 0.1585 'International Tables Vol C Tables 4.2.6.8 and 6.1.1.4'
Ta Ta -0.7052 6.5227 'International Tables Vol C Tables 4.2.6.8 and 6.1.1.4'
S S 0.1246 0.1234 'International Tables Vol C Tables 4.2.6.8 and 6.1.1.4'
F F 0.0171 0.0103 'International Tables Vol C Tables 4.2.6.8 and 6.1.1.4'

loop_
_geom_angle_atom_site_label_1
_geom_angle_atom_site_label_2
_geom_angle_atom_site_label_3
_geom_angle
O1 Ta1 O3 146.19(17)
O1 Ta1 O31 83.59(16)
O3 Ta1 O31 85.46(17)
O1 Ta1 N1 73.47(17)
O3 Ta1 N1 73.02(17)
O31 Ta1 N1 78.33(16)
O1 Ta1 Cl1 88.07(12)
O3 Ta1 Cl1 88.81(12)
O31 Ta1 Cl1 155.44(12)
N1 Ta1 Cl1 77.15(13)
O1 Ta1 C10 127.28(18)
O3 Ta1 C10 81.73(19)
O31 Ta1 C10 80.13(19)
N1 Ta1 C10 147.8(2)
Cl1 Ta1 C10 122.64(16)
O1 Ta1 C9 133.2(2)
O3 Ta1 C9 80.3(2)
O31 Ta1 C9 113.54(19)
N1 Ta1 C9 149.97(19)
Cl1 Ta1 C9 88.89(16)
C10 Ta1 C9 33.8(2)
O1 Ta1 C11 92.73(18)
O3 Ta1 C11 114.35(18)
O31 Ta1 C11 72.96(19)
N1 Ta1 C11 149.4(2)
Cl1 Ta1 C11 130.67(17)
C10 Ta1 C11 34.54(19)
C9 Ta1 C11 56.2(2)
O1 Ta1 C12 78.75(18)
O3 Ta1 C12 134.87(18)
O31 Ta1 C12 101.20(18)
N1 Ta1 C12 152.11(19)
Cl1 Ta1 C12 99.75(16)
C10 Ta1 C12 56.3(2)
C9 Ta1 C12 55.9(2)
C11 Ta1 C12 33.2(2)
O1 Ta1 C8 101.04(19)
O3 Ta1 C8 110.76(19)
O31 Ta1 C8 128.45(18)
N1 Ta1 C8 152.6(2)
Cl1 Ta1 C8 75.81(16)
C10 Ta1 C8 56.1(2)
C9 Ta1 C8 33.7(2)
C11 Ta1 C8 55.6(2)
C12 Ta1 C8 33.52(19)
C1 O1 Ta1 123.6(4)
C7 O3 Ta1 123.5(4)
C2 N1 C6 122.5(5)
C2 N1 Ta1 118.7(4)
C6 N1 Ta1 118.7(4)
O2 C1 O1 124.2(6)
O2 C1 C2 123.8(6)
O1 C1 C2 112.0(5)
N1 C2 C3 119.9(6)
N1 C2 C1 112.0(5)
C3 C2 C1 128.1(6)
C2 C3 C4 119.2(6)
C5 C4 C3 120.2(6)
C4 C5 C6 118.5(6)
N1 C6 C5 119.8(6)
N1 C6 C7 111.7(6)
C5 C6 C7 128.5(6)
O4 C7 O3 123.5(6)
O4 C7 C6 123.7(6)
O3 C7 C6 112.8(5)
C9 C8 C12 107.3(6)
C9 C8 C13 126.3(6)
C12 C8 C13 125.8(6)
C9 C8 Ta1 70.9(4)
C12 C8 Ta1 73.2(4)
C13 C8 Ta1 128.0(5)
C10 C9 C8 109.2(5)
C10 C9 C14 126.1(7)
C8 C9 C14 124.5(7)
C10 C9 Ta1 72.8(4)
C8 C9 Ta1 75.4(4)
C14 C9 Ta1 121.6(5)
C9 C10 C11 107.1(6)
C9 C10 C15 126.5(6)
C11 C10 C15 126.4(6)
C9 C10 Ta1 73.4(4)
C11 C10 Ta1 73.7(3)
C15 C10 Ta1 118.9(5)
C12 C11 C10 108.4(5)
C12 C11 C16 124.3(6)
C10 C11 C16 126.9(6)
C12 C11 Ta1 75.0(3)
C10 C11 Ta1 71.8(3)
C16 C11 Ta1 125.3(4)
C11 C12 C8 108.1(5)
C11 C12 C17 125.5(6)
C8 C12 C17 126.2(6)
C11 C12 Ta1 71.8(4)
C8 C12 Ta1 73.3(4)
C17 C12 Ta1 125.2(4)
F3 C18 F1 108.0(18)
F3 C18 F2 111.3(12)
F1 C18 F2 111.2(15)
F3 C18 S1 116.0(12)
F1 C18 S1 101.8(10)
F2 C18 S1 108.2(13)
C20 C19 C24 118.2(6)
C20 C19 C25 121.2(7)
C24 C19 C25 120.6(6)
C19 C20 C21 121.8(7)
C22 C21 C20 119.0(7)
C23 C22 C21 120.1(7)
C22 C23 C24 120.3(7)
C23 C24 C19 120.5(6)
O32A S1 O32 32.0(8)
O32A S1 O31 119.2(8)
O32 S1 O31 117.5(5)
O32A S1 O33 85.5(9)
O32 S1 O33 115.0(7)
O31 S1 O33 106.1(4)
O32A S1 O33A 96.6(10)
O32 S1 O33A 65.0(9)
O31 S1 O33A 99.7(7)
O33 S1 O33A 149.1(8)
O32A S1 C18A 128.9(10)
O32 S1 C18A 132.7(9)
O31 S1 C18A 107.5(8)
O33 S1 C18A 61.6(8)
O33A S1 C18A 94.8(10)
O32A S1 C18 129.8(11)
O32 S1 C18 107.0(9)
O31 S1 C18 104.8(7)
O33 S1 C18 105.2(6)
O33A S1 C18 50.8(8)
C18A S1 C18 44.5(8)
F3A C18A F1A 114.5(19)
F3A C18A F2A 102.2(19)
F1A C18A F2A 105.7(17)
F3A C18A S1 124.1(18)
F1A C18A S1 109.6(14)
F2A C18A S1 97.1(14)
S1 O31 Ta1 146.6(3)

loop_
_geom_bond_atom_site_label_1
_geom_bond_atom_site_label_2
_geom_bond_distance
Ta1 O1 2.018(4)
Ta1 O3 2.028(4)
Ta1 O31 2.126(4)
Ta1 N1 2.173(5)
Ta1 Cl1 2.3908(16)
Ta1 C10 2.412(6)
Ta1 C9 2.421(6)
Ta1 C11 2.437(6)
Ta1 C12 2.478(6)
Ta1 C8 2.480(6)
O1 C1 1.351(7)
O2 C1 1.192(7)
O3 C7 1.337(7)
O4 C7 1.202(7)
N1 C2 1.334(7)
N1 C6 1.338(7)
C1 C2 1.504(8)
C2 C3 1.371(9)
C3 C4 1.382(9)
C4 C5 1.381(8)
C5 C6 1.388(9)
C6 C7 1.489(8)
C8 C9 1.422(9)
C8 C12 1.430(8)
C8 C13 1.476(9)
C9 C10 1.404(9)
C9 C14 1.511(8)
C10 C11 1.440(8)
C10 C15 1.499(9)
C11 C12 1.406(9)
C11 C16 1.509(8)
C12 C17 1.497(8)
C18 F3 1.23(2)
C18 F1 1.286(15)
C18 F2 1.329(18)
C18 S1 1.770(15)
C19 C20 1.378(9)
C19 C24 1.394(9)
C19 C25 1.510(10)
C20 C21 1.390(9)
C21 C22 1.378(11)
C22 C23 1.382(10)
C23 C24 1.378(10)
S1 O32A 1.266(17)
S1 O32 1.384(11)
S1 O31 1.456(5)
S1 O33 1.598(9)
S1 O33A 1.63(2)
S1 C18A 1.74(2)
C18A F3A 1.20(2)
C18A F1A 1.34(2)
C18A F2A 1.38(2)
